data_4029150
loop_
_publ_author_name
'Camus, Nathalie'
'Halime, Zakaria'
'Le Bris, Nathalie'
'Bernard, H\'el\`ene'
'Platas-Iglesias, Carlos'
'Tripier, Rapha\"el'

_publ_section_title
;
 Full Control of the Regiospecific N-Functionalization of C-Functionalized
 Cyclam Bisaminal Derivatives and Application to the Synthesis of their
 TETA, TE2A, and CB-TE2A Analogues.
;
_journal_issue 5
_journal_name_full 'The Journal of organic chemistry'
_journal_page_first 1885
_journal_page_last 1899
_journal_paper_doi 10.1021/jo4028566
_journal_volume 79
_journal_year 2014
_chemical_formula_moiety 'C28 H42 Br Cu N4 O 1+, Cl O4 1-'
_chemical_formula_sum 'C28 H42 Br Cl Cu N4 O5'
_chemical_formula_weight 693.56
_space_group_IT_number 14
_symmetry_cell_setting monoclinic
_symmetry_Int_Tables_number 14
_symmetry_space_group_name_Hall '-P 2ybc'
_symmetry_space_group_name_H-M 'P 1 21/c 1'
_atom_sites_solution_hydrogens geom
_atom_sites_solution_primary direct
_atom_sites_solution_secondary difmap
_audit_conform_dict_location ftp://ftp.iucr.org/pub/cif_core.dic
_audit_conform_dict_name cif_core.dic
_audit_conform_dict_version 2.3
_audit_creation_date 2010-06-25T16:15:13-00:00
_audit_creation_method 'WinGX routine CIF_UPDATE'
_cell_angle_alpha 90
_cell_angle_beta 91.285(6)
_cell_angle_gamma 90
_cell_formula_units_Z 4
_cell_length_a 13.0582(9)
_cell_length_b 10.9400(7)
_cell_length_c 20.2904(13)
_cell_measurement_reflns_used 2395
_cell_measurement_temperature 170(2)
_cell_measurement_theta_max 22.43
_cell_measurement_theta_min 2.55
_cell_volume 2897.9(3)
_computing_cell_refinement
;
        CrysAlis RED, Oxford Diffraction Ltd.,
        Version 1.171.33.52 (release 06-11-2009 CrysAlis171 .NET)
        (compiled Nov  6 2009,16:24:50)
;
_computing_data_collection
;
        CrysAlis CCD, Oxford Diffraction Ltd.,
        Version 1.171.33.52 (release 06-11-2009 CrysAlis171 .NET)
        (compiled Nov  6 2009,16:24:50)
;
_computing_data_reduction
;
        CrysAlis RED, Oxford Diffraction Ltd.,
        Version 1.171.33.52 (release 06-11-2009 CrysAlis171 .NET)
        (compiled Nov  6 2009,16:24:50)
;
_computing_molecular_graphics 'ORTEP3 for Windows (Farrugia, 1997)'
_computing_publication_material 'PLATON (Spek, 1980-2002)'
_computing_structure_refinement 'SHELXL-97 (Sheldrick, 1997)'
_computing_structure_solution 'SHELXS-97 (Sheldrick, 1997)'
_diffrn_ambient_temperature 170(2)
_diffrn_detector 'CCD plate'
_diffrn_detector_area_resol_mean 8.3622
_diffrn_measured_fraction_theta_full 0.998
_diffrn_measured_fraction_theta_max 0.998
_diffrn_measurement_device 'Kappa-geometry diffractometer'
_diffrn_measurement_device_type 'Xcalibur, Sapphire2, large Be window'
_diffrn_measurement_method
;
4 stepped omega-scans over 115 deg. with kappa -79 deg. (chi -58.3 deg.),
phi 0, 90, 180, 270 deg., step 1 deg., exposure time 70 s,
detector distance 50 mm, detector angle 30 deg.
;
_diffrn_orient_matrix_UB_11 0.0314378903
_diffrn_orient_matrix_UB_12 0.0521619502
_diffrn_orient_matrix_UB_13 -0.004269369
_diffrn_orient_matrix_UB_21 0.0432826344
_diffrn_orient_matrix_UB_22 -0.0384519873
_diffrn_orient_matrix_UB_23 -0.0034094861
_diffrn_orient_matrix_UB_31 -0.0094100848
_diffrn_orient_matrix_UB_32 -0.0026523303
_diffrn_orient_matrix_UB_33 -0.0345353266
_diffrn_radiation_monochromator graphite
_diffrn_radiation_probe x-ray
_diffrn_radiation_type MoK\a
_diffrn_radiation_wavelength 0.71073
_diffrn_reflns_av_R_equivalents 0.1425
_diffrn_reflns_av_unetI/netI 0.2093
_diffrn_reflns_limit_h_max 16
_diffrn_reflns_limit_h_min -16
_diffrn_reflns_limit_k_max 13
_diffrn_reflns_limit_k_min -13
_diffrn_reflns_limit_l_max 17
_diffrn_reflns_limit_l_min -25
_diffrn_reflns_number 21830
_diffrn_reflns_theta_full 26.37
_diffrn_reflns_theta_max 26.37
_diffrn_reflns_theta_min 3.54
_diffrn_source 'sealed X-ray tube'
_exptl_absorpt_coefficient_mu 2.27
_exptl_absorpt_correction_T_max 0.915
_exptl_absorpt_correction_T_min 0.874
_exptl_absorpt_correction_type analytical
_exptl_absorpt_process_details
;
CrysAlis RED, Oxford Diffraction Ltd.,
Version 1.171.33.52 (release 06-11-2009 CrysAlis171 .NET)
(compiled Nov  6 2009,16:24:50)
Analytical numeric absorption correction using a multifaceted crystal
model based on expressions derived by R.C. Clark & J.S. Reid.
Clark, R. C. & Reid, J. S. (1995). Acta Cryst. A51, 887-897)
;
_exptl_crystal_colour 'light blue'
_exptl_crystal_density_diffrn 1.587
_exptl_crystal_density_method 'not measured'
_exptl_crystal_description
;
short hexagonal prism, axis [0 0 1], faces {1 0 0}, {1 1 0}, {-1 1 0}
;
_exptl_crystal_F_000 1432
_exptl_crystal_recrystallization_method 'Slow evaporation of solution at room temperature'
_exptl_crystal_size_max 0.066
_exptl_crystal_size_mid 0.053
_exptl_crystal_size_min 0.045
_refine_diff_density_max 0.55
_refine_diff_density_min -0.583
_refine_diff_density_rms 0.103
_refine_ls_extinction_method none
_refine_ls_goodness_of_fit_ref 1.008
_refine_ls_hydrogen_treatment constr
_refine_ls_matrix_type full
_refine_ls_number_parameters 334
_refine_ls_number_reflns 5925
_refine_ls_number_restraints 135
_refine_ls_restrained_S_all 1.001
_refine_ls_R_factor_all 0.2068
_refine_ls_R_factor_gt 0.0802
_refine_ls_shift/su_max 0
_refine_ls_shift/su_mean 0
_refine_ls_structure_factor_coef Fsqd
_refine_ls_weighting_details 'calc w=1/[\s^2^(Fo^2^)+(0.0269P)^2^+0.0000P] where P=(Fo^2^+2Fc^2^)/3'
_refine_ls_weighting_scheme calc
_refine_ls_wR_factor_gt 0.1071
_refine_ls_wR_factor_ref 0.1445
_reflns_number_gt 2711
_reflns_number_total 5925
_reflns_threshold_expression >2sigma(I)
_cod_data_source_file jo4028566_si_002.cif
_cod_data_source_block cd57-a0
_cod_original_sg_symbol_H-M 'P 21/c'
_cod_database_code 4029150

loop_
_symmetry_equiv_pos_as_xyz
'x, y, z'
'-x, y+1/2, -z+1/2'
'-x, -y, -z'
'x, -y-1/2, z-1/2'

loop_
_atom_site_label
_atom_site_type_symbol
_atom_site_fract_x
_atom_site_fract_y
_atom_site_fract_z
_atom_site_U_iso_or_equiv
_atom_site_adp_type
_atom_site_occupancy
_atom_site_symmetry_multiplicity
_atom_site_calc_flag
_atom_site_refinement_flags
C1 C 0.1335(6) 0.3843(7) 0.5615(4) 0.0226(19) Uani 1 1 d U
H1A H 0.0722 0.3536 0.5841 0.027 Uiso 1 1 calc R
H1B H 0.1165 0.4663 0.5438 0.027 Uiso 1 1 calc R
C2 C 0.2213(6) 0.3984(8) 0.6135(4) 0.0219(19) Uani 1 1 d U
H2 H 0.2685 0.463 0.5971 0.026 Uiso 1 1 calc R
C3 C 0.2857(6) 0.2820(8) 0.6247(3) 0.0190(17) Uani 1 1 d U
H3A H 0.3189 0.2857 0.669 0.023 Uiso 1 1 calc R
H3B H 0.2398 0.21 0.6235 0.023 Uiso 1 1 calc R
C4 C 0.4040(6) 0.1375(7) 0.5749(4) 0.023(2) Uani 1 1 d U
H4A H 0.4226 0.1142 0.6207 0.028 Uiso 1 1 calc R
H4B H 0.4668 0.1327 0.5485 0.028 Uiso 1 1 calc R
C5 C 0.3273(7) 0.0478(8) 0.5479(4) 0.028(2) Uiso 1 1 d U
H5A H 0.3619 -0.0316 0.5412 0.033 Uiso 1 1 calc R
H5B H 0.2737 0.0352 0.581 0.033 Uiso 1 1 calc R
C6 C 0.3240(6) 0.0257(7) 0.4272(4) 0.026(2) Uani 1 1 d U
H6A H 0.3142 -0.0637 0.4311 0.031 Uiso 1 1 calc R
H6B H 0.3986 0.0419 0.4286 0.031 Uiso 1 1 calc R
C7 C 0.2799(7) 0.0678(8) 0.3606(4) 0.030(2) Uani 1 1 d U
H7A H 0.3095 0.015 0.3263 0.036 Uiso 1 1 calc R
H7B H 0.2053 0.0517 0.3604 0.036 Uiso 1 1 calc R
C8 C 0.2947(6) 0.1986(8) 0.3397(4) 0.026(2) Uani 1 1 d U
H8A H 0.3691 0.2121 0.3347 0.031 Uiso 1 1 calc R
H8B H 0.2623 0.2082 0.2954 0.031 Uiso 1 1 calc R
C9 C 0.1406(6) 0.2924(8) 0.3825(4) 0.0221(18) Uani 1 1 d U
H9A H 0.1182 0.2062 0.3787 0.026 Uiso 1 1 calc R
H9B H 0.1121 0.3375 0.3439 0.026 Uiso 1 1 calc R
C10 C 0.0996(6) 0.3474(8) 0.4452(4) 0.024(2) Uani 1 1 d U
H10A H 0.1065 0.4374 0.4434 0.029 Uiso 1 1 calc R
H10B H 0.0258 0.3278 0.4482 0.029 Uiso 1 1 calc R
C11 C 0.1157(6) 0.1758(7) 0.5227(4) 0.0208(19) Uani 1 1 d U
H11A H 0.0409 0.1727 0.514 0.025 Uiso 1 1 calc R
H11B H 0.1275 0.1634 0.5706 0.025 Uiso 1 1 calc R
C12 C 0.1655(6) 0.0717(7) 0.4861(4) 0.024(2) Uani 1 1 d U
H12A H 0.1488 -0.0066 0.5078 0.028 Uiso 1 1 calc R
H12B H 0.1375 0.0688 0.4404 0.028 Uiso 1 1 calc R
C13 C 0.4536(6) 0.3517(7) 0.5897(4) 0.0172(18) Uani 1 1 d U
H13A H 0.4293 0.4362 0.5814 0.021 Uiso 1 1 calc R
H13B H 0.5083 0.335 0.5579 0.021 Uiso 1 1 calc R
C14 C 0.5021(4) 0.3481(5) 0.6591(3) 0.0225(19) Uani 1 1 d GDU
C15 C 0.4758(4) 0.4357(5) 0.7044(3) 0.037(2) Uani 1 1 d GDU
H15 H 0.4253 0.4951 0.6932 0.045 Uiso 1 1 calc R
C16 C 0.5227(5) 0.4371(6) 0.7658(3) 0.054(3) Uani 1 1 d GU
H16 H 0.5046 0.4976 0.797 0.065 Uiso 1 1 calc R
C17 C 0.5959(5) 0.3510(7) 0.7819(3) 0.049(3) Uani 1 1 d GU
H17 H 0.6283 0.3519 0.8243 0.059 Uiso 1 1 calc R
C18 C 0.6221(4) 0.2634(6) 0.7366(3) 0.046(3) Uani 1 1 d GU
H18 H 0.6726 0.2039 0.7477 0.055 Uiso 1 1 calc R
C19 C 0.5752(4) 0.2620(5) 0.6752(3) 0.031(2) Uani 1 1 d GU
H19 H 0.5933 0.2015 0.644 0.037 Uiso 1 1 calc R
C20 C 0.2883(6) 0.4160(7) 0.3511(4) 0.024(2) Uani 1 1 d U
H20A H 0.2609 0.4185 0.3052 0.029 Uiso 1 1 calc R
H20B H 0.3639 0.4168 0.3491 0.029 Uiso 1 1 calc R
C21 C 0.2538(4) 0.5311(5) 0.3866(3) 0.0229(19) Uani 1 1 d GDU
C22 C 0.1782(4) 0.6013(6) 0.3582(3) 0.039(2) Uani 1 1 d GDU
H22 H 0.1515 0.5813 0.3157 0.046 Uiso 1 1 calc R
C23 C 0.1410(4) 0.7002(5) 0.3912(3) 0.048(3) Uani 1 1 d GU
H23 H 0.0884 0.7489 0.3716 0.058 Uiso 1 1 calc R
C24 C 0.1794(5) 0.7289(5) 0.4525(3) 0.050(3) Uani 1 1 d GU
H24 H 0.1535 0.7976 0.4755 0.06 Uiso 1 1 calc R
C25 C 0.2550(5) 0.6587(5) 0.4809(3) 0.039(2) Uani 1 1 d GU
H25 H 0.2817 0.6787 0.5234 0.047 Uiso 1 1 calc R
C26 C 0.2923(4) 0.5598(5) 0.4479(3) 0.026(2) Uani 1 1 d GU
H26 H 0.3448 0.5111 0.4675 0.031 Uiso 1 1 calc R
C27 C 0.1791(7) 0.4438(8) 0.6782(4) 0.030(2) Uani 1 1 d U
H27A H 0.1322 0.3809 0.6954 0.036 Uiso 1 1 calc R
H27B H 0.2367 0.4524 0.7104 0.036 Uiso 1 1 calc R
C28 C 0.1229(8) 0.5629(9) 0.6744(4) 0.042(3) Uani 1 1 d U
H28A H 0.0601 0.554 0.6466 0.05 Uiso 1 1 calc R
H28B H 0.1026 0.5887 0.719 0.05 Uiso 1 1 calc R
N1 N 0.1542(5) 0.3011(6) 0.5045(3) 0.0183(14) Uani 1 1 d U
N2 N 0.3660(5) 0.2662(6) 0.5743(3) 0.0204(15) Uani 1 1 d U
N3 N 0.2772(5) 0.0858(6) 0.4845(3) 0.0256(16) Uani 1 1 d U
N4 N 0.2557(5) 0.2979(6) 0.3820(3) 0.0217(15) Uani 1 1 d U
O1 O 0.1877(6) 0.6501(6) 0.6473(3) 0.060(2) Uani 1 1 d U
H1O H 0.1545 0.7145 0.6395 0.072 Uiso 1 1 calc R
Cu1 Cu 0.31018(7) 0.28154(9) 0.47742(5) 0.0175(3) Uani 1 1 d U
Br1 Br 0.48713(7) 0.29086(10) 0.43578(4) 0.0391(3) Uani 1 1 d U
O2 O -0.1431(5) -0.0323(6) 0.3128(3) 0.063(2) Uani 1 1 d DU
O3 O -0.0316(5) 0.1203(6) 0.2823(3) 0.056(2) Uani 1 1 d DU
O4 O -0.0949(6) 0.1155(6) 0.3864(3) 0.077(3) Uani 1 1 d DU
O5 O 0.0198(5) -0.0279(6) 0.3559(4) 0.076(2) Uani 1 1 d DU
Cl1 Cl -0.06397(18) 0.0428(2) 0.33311(11) 0.0311(6) Uani 1 1 d DU

loop_
_atom_site_aniso_label
_atom_site_aniso_U_11
_atom_site_aniso_U_22
_atom_site_aniso_U_33
_atom_site_aniso_U_23
_atom_site_aniso_U_13
_atom_site_aniso_U_12
C1 0.027(5) 0.022(5) 0.019(4) 0.004(4) 0.000(4) 0.007(4)
C2 0.024(5) 0.026(5) 0.016(4) -0.003(4) 0.004(4) -0.001(4)
C3 0.019(4) 0.027(4) 0.011(4) -0.004(4) -0.003(3) -0.005(4)
C4 0.028(5) 0.021(4) 0.021(5) 0.005(4) -0.007(4) 0.008(4)
C6 0.023(5) 0.016(4) 0.038(5) -0.003(4) 0.007(4) 0.000(4)
C7 0.029(6) 0.033(5) 0.028(5) -0.013(4) 0.001(4) -0.001(5)
C8 0.028(5) 0.034(5) 0.016(4) -0.006(4) 0.001(4) 0.000(4)
C9 0.022(4) 0.023(5) 0.021(4) 0.001(4) -0.006(3) -0.001(4)
C10 0.018(4) 0.028(5) 0.025(4) 0.001(4) -0.007(4) -0.002(4)
C11 0.016(4) 0.031(5) 0.015(5) -0.002(3) -0.003(4) -0.010(4)
C12 0.031(5) 0.011(4) 0.029(5) 0.001(4) 0.000(4) -0.007(4)
C13 0.009(4) 0.020(4) 0.022(4) -0.003(4) 0.005(3) 0.003(3)
C14 0.020(5) 0.026(5) 0.022(4) -0.003(4) 0.002(4) -0.005(4)
C15 0.029(6) 0.044(6) 0.040(5) -0.018(5) 0.016(4) -0.010(5)
C16 0.039(7) 0.083(8) 0.041(6) -0.033(6) 0.018(5) -0.019(5)
C17 0.038(6) 0.085(9) 0.024(5) -0.002(5) -0.001(5) -0.041(5)
C18 0.038(6) 0.048(7) 0.051(6) 0.011(5) -0.019(5) -0.008(5)
C19 0.034(6) 0.027(5) 0.032(5) 0.004(4) -0.012(4) -0.002(4)
C20 0.024(5) 0.027(4) 0.020(5) 0.008(3) -0.014(4) -0.006(4)
C21 0.015(5) 0.025(4) 0.029(5) 0.007(4) -0.001(4) -0.004(4)
C22 0.021(5) 0.035(6) 0.059(7) 0.007(5) -0.006(5) -0.006(4)
C23 0.021(5) 0.026(6) 0.096(8) 0.015(6) 0.000(5) 0.001(4)
C24 0.027(6) 0.022(5) 0.101(8) -0.022(6) 0.009(5) -0.010(4)
C25 0.029(6) 0.031(6) 0.057(6) -0.011(5) 0.010(5) -0.016(4)
C26 0.030(5) 0.023(5) 0.025(5) 0.005(4) 0.004(4) -0.005(4)
C27 0.029(6) 0.040(5) 0.021(5) -0.005(4) 0.001(4) 0.004(4)
C28 0.057(7) 0.044(6) 0.025(6) -0.009(5) 0.003(5) 0.022(5)
N1 0.016(3) 0.019(4) 0.020(3) 0.000(3) -0.002(3) -0.004(3)
N2 0.021(4) 0.017(4) 0.023(3) 0.003(3) 0.002(3) -0.004(3)
N3 0.028(4) 0.025(4) 0.023(4) -0.009(3) -0.003(3) 0.001(3)
N4 0.021(3) 0.023(3) 0.020(3) -0.005(3) -0.002(3) -0.010(3)
O1 0.076(6) 0.034(4) 0.070(5) -0.008(4) 0.020(4) 0.015(4)
Cu1 0.0176(6) 0.0176(6) 0.0175(5) -0.0008(5) -0.0007(5) -0.0015(5)
Br1 0.0331(6) 0.0494(7) 0.0348(6) -0.0015(6) 0.0015(5) -0.0008(6)
O2 0.053(5) 0.080(6) 0.056(5) 0.020(4) -0.012(4) -0.038(4)
O3 0.071(5) 0.060(5) 0.035(4) 0.010(4) 0.001(4) -0.028(4)
O4 0.110(7) 0.059(5) 0.063(5) -0.002(4) 0.040(5) 0.001(5)
O5 0.045(5) 0.073(6) 0.110(7) 0.019(5) -0.022(4) 0.010(4)
Cl1 0.0308(14) 0.0328(14) 0.0296(14) 0.0055(12) -0.0024(11) -0.0029(12)

loop_
_atom_type_symbol
_atom_type_description
_atom_type_scat_dispersion_real
_atom_type_scat_dispersion_imag
_atom_type_scat_source
C C 0.0033 0.0016 'International Tables Vol C Tables 4.2.6.8 and 6.1.1.4'
H H 0 0 'International Tables Vol C Tables 4.2.6.8 and 6.1.1.4'
N N 0.0061 0.0033 'International Tables Vol C Tables 4.2.6.8 and 6.1.1.4'
O O 0.0106 0.006 'International Tables Vol C Tables 4.2.6.8 and 6.1.1.4'
Cu Cu 0.3201 1.2651 'International Tables Vol C Tables 4.2.6.8 and 6.1.1.4'
Cl Cl 0.1484 0.1585 'International Tables Vol C Tables 4.2.6.8 and 6.1.1.4'
Br Br -0.2901 2.4595 'International Tables Vol C Tables 4.2.6.8 and 6.1.1.4'

loop_
_geom_angle_atom_site_label_1
_geom_angle_atom_site_label_2
_geom_angle_atom_site_label_3
_geom_angle
N1 C1 C2 116.2(6)
N1 C1 H1A 108.2
C2 C1 H1A 108.2
N1 C1 H1B 108.2
C2 C1 H1B 108.2
H1A C1 H1B 107.4
C27 C2 C3 110.6(6)
C27 C2 C1 110.1(7)
C3 C2 C1 114.3(7)
C27 C2 H2 107.2
C3 C2 H2 107.2
C1 C2 H2 107.2
N2 C3 C2 112.7(6)
N2 C3 H3A 109.1
C2 C3 H3A 109.1
N2 C3 H3B 109.1
C2 C3 H3B 109.1
H3A C3 H3B 107.8
N2 C4 C5 113.3(7)
N2 C4 H4A 108.9
C5 C4 H4A 108.9
N2 C4 H4B 108.9
C5 C4 H4B 108.9
H4A C4 H4B 107.7
N3 C5 C4 114.2(7)
N3 C5 H5A 108.7
C4 C5 H5A 108.7
N3 C5 H5B 108.7
C4 C5 H5B 108.7
H5A C5 H5B 107.6
N3 C6 C7 114.0(7)
N3 C6 H6A 108.7
C7 C6 H6A 108.7
N3 C6 H6B 108.7
C7 C6 H6B 108.7
H6A C6 H6B 107.6
C8 C7 C6 119.2(7)
C8 C7 H7A 107.5
C6 C7 H7A 107.5
C8 C7 H7B 107.5
C6 C7 H7B 107.5
H7A C7 H7B 107
N4 C8 C7 119.0(7)
N4 C8 H8A 107.6
C7 C8 H8A 107.6
N4 C8 H8B 107.6
C7 C8 H8B 107.6
H8A C8 H8B 107
N4 C9 C10 111.2(6)
N4 C9 H9A 109.4
C10 C9 H9A 109.4
N4 C9 H9B 109.4
C10 C9 H9B 109.4
H9A C9 H9B 108
N1 C10 C9 112.0(6)
N1 C10 H10A 109.2
C9 C10 H10A 109.2
N1 C10 H10B 109.2
C9 C10 H10B 109.2
H10A C10 H10B 107.9
N1 C11 C12 114.4(6)
N1 C11 H11A 108.7
C12 C11 H11A 108.7
N1 C11 H11B 108.7
C12 C11 H11B 108.7
H11A C11 H11B 107.6
N3 C12 C11 111.7(6)
N3 C12 H12A 109.3
C11 C12 H12A 109.3
N3 C12 H12B 109.3
C11 C12 H12B 109.3
H12A C12 H12B 107.9
N2 C13 C14 118.1(6)
N2 C13 H13A 107.8
C14 C13 H13A 107.8
N2 C13 H13B 107.8
C14 C13 H13B 107.8
H13A C13 H13B 107.1
C15 C14 C19 120
C15 C14 C13 119.5(5)
C19 C14 C13 120.4(5)
C16 C15 C14 120
C16 C15 H15 120
C14 C15 H15 120
C15 C16 C17 120
C15 C16 H16 120
C17 C16 H16 120
C18 C17 C16 120
C18 C17 H17 120
C16 C17 H17 120
C17 C18 C19 120
C17 C18 H18 120
C19 C18 H18 120
C18 C19 C14 120
C18 C19 H19 120
C14 C19 H19 120
N4 C20 C21 115.1(6)
N4 C20 H20A 108.5
C21 C20 H20A 108.5
N4 C20 H20B 108.5
C21 C20 H20B 108.5
H20A C20 H20B 107.5
C26 C21 C22 120
C26 C21 C20 120.9(5)
C22 C21 C20 118.9(5)
C23 C22 C21 120
C23 C22 H22 120
C21 C22 H22 120
C22 C23 C24 120
C22 C23 H23 120
C24 C23 H23 120
C25 C24 C23 120
C25 C24 H24 120
C23 C24 H24 120
C24 C25 C26 120
C24 C25 H25 120
C26 C25 H25 120
C21 C26 C25 120
C21 C26 H26 120
C25 C26 H26 120
C28 C27 C2 115.3(7)
C28 C27 H27A 108.4
C2 C27 H27A 108.4
C28 C27 H27B 108.4
C2 C27 H27B 108.4
H27A C27 H27B 107.5
O1 C28 C27 108.3(8)
O1 C28 H28A 110
C27 C28 H28A 110
O1 C28 H28B 110
C27 C28 H28B 110
H28A C28 H28B 108.4
C10 N1 C1 109.2(6)
C10 N1 C11 110.7(6)
C1 N1 C11 107.2(6)
C10 N1 Cu1 105.7(4)
C1 N1 Cu1 116.7(5)
C11 N1 Cu1 107.3(5)
C3 N2 C4 110.1(6)
C3 N2 C13 109.2(6)
C4 N2 C13 109.5(6)
C3 N2 Cu1 113.6(4)
C4 N2 Cu1 101.1(5)
C13 N2 Cu1 113.1(5)
C12 N3 C6 113.5(6)
C12 N3 C5 111.7(6)
C6 N3 C5 111.9(7)
C12 N3 Cu1 107.5(5)
C6 N3 Cu1 107.3(5)
C5 N3 Cu1 104.3(5)
C8 N4 C20 106.5(6)
C8 N4 C9 109.3(6)
C20 N4 C9 109.3(6)
C8 N4 Cu1 111.4(5)
C20 N4 Cu1 111.9(5)
C9 N4 Cu1 108.4(4)
C28 O1 H1O 109.5
N4 Cu1 N2 179.6(3)
N4 Cu1 N1 85.5(2)
N2 Cu1 N1 94.6(2)
N4 Cu1 N3 94.8(3)
N2 Cu1 N3 85.7(2)
N1 Cu1 N3 83.7(3)
N4 Cu1 Br1 88.91(18)
N2 Cu1 Br1 90.91(18)
N1 Cu1 Br1 170.52(18)
N3 Cu1 Br1 104.40(19)
O2 Cl1 O3 112.1(4)
O2 Cl1 O5 110.0(4)
O3 Cl1 O5 109.1(4)
O2 Cl1 O4 109.9(5)
O3 Cl1 O4 108.5(4)
O5 Cl1 O4 107.0(4)

loop_
_geom_bond_atom_site_label_1
_geom_bond_atom_site_label_2
_geom_bond_distance
C1 N1 1.502(9)
C1 C2 1.549(10)
C1 H1A 0.99
C1 H1B 0.99
C2 C27 1.519(10)
C2 C3 1.539(11)
C2 H2 1
C3 N2 1.491(9)
C3 H3A 0.99
C3 H3B 0.99
C4 N2 1.493(9)
C4 C5 1.497(11)
C4 H4A 0.99
C4 H4B 0.99
C5 N3 1.489(9)
C5 H5A 0.99
C5 H5B 0.99
C6 N3 1.479(10)
C6 C7 1.528(11)
C6 H6A 0.99
C6 H6B 0.99
C7 C8 1.507(11)
C7 H7A 0.99
C7 H7B 0.99
C8 N4 1.482(9)
C8 H8A 0.99
C8 H8B 0.99
C9 N4 1.504(9)
C9 C10 1.517(10)
C9 H9A 0.99
C9 H9B 0.99
C10 N1 1.475(9)
C10 H10A 0.99
C10 H10B 0.99
C11 N1 1.509(9)
C11 C12 1.515(10)
C11 H11A 0.99
C11 H11B 0.99
C12 N3 1.468(10)
C12 H12A 0.99
C12 H12B 0.99
C13 N2 1.506(9)
C13 C14 1.531(8)
C13 H13A 0.99
C13 H13B 0.99
C14 C15 1.376(3)
C14 C19 1.376(3)
C15 C16 1.376(3)
C15 H15 0.95
C16 C17 1.376(3)
C16 H16 0.95
C17 C18 1.376(3)
C17 H17 0.95
C18 C19 1.376(3)
C18 H18 0.95
C19 H19 0.95
C20 N4 1.501(9)
C20 C21 1.523(9)
C20 H20A 0.99
C20 H20B 0.99
C21 C26 1.367(3)
C21 C22 1.368(3)
C22 C23 1.367(3)
C22 H22 0.95
C23 C24 1.368(3)
C23 H23 0.95
C24 C25 1.367(3)
C24 H24 0.95
C25 C26 1.368(3)
C25 H25 0.95
C26 H26 0.95
C27 C28 1.496(11)
C27 H27A 0.99
C27 H27B 0.99
C28 O1 1.397(11)
C28 H28A 0.99
C28 H28B 0.99
N1 Cu1 2.132(6)
N2 Cu1 2.088(6)
N3 Cu1 2.189(7)
N4 Cu1 2.056(6)
O1 H1O 0.84
Cu1 Br1 2.4802(13)
O2 Cl1 1.376(6)
O3 Cl1 1.408(6)
O4 Cl1 1.409(6)
O5 Cl1 1.409(6)

loop_
_geom_hbond_atom_site_label_D
_geom_hbond_atom_site_label_H
_geom_hbond_atom_site_label_A
_geom_hbond_distance_DH
_geom_hbond_distance_HA
_geom_hbond_distance_DA
_geom_hbond_angle_DHA
_geom_hbond_site_symmetry_A
O1 H1O O4 0.84 2.08 2.910(10) 170.5 3_566
